data_4028989
loop_
_publ_author_name
'Morrill, Louis C.'
'Smith, Samuel M.'
'Slawin, Alexandra M. Z.'
'Smith, Andrew D.'

_publ_section_title
;
 Isothiourea-mediated asymmetric functionalization of 3-alkenoic acids.
;
_journal_issue 4
_journal_name_full 'The Journal of organic chemistry'
_journal_page_first 1640
_journal_page_last 1655
_journal_paper_doi 10.1021/jo402591v
_journal_volume 79
_journal_year 2014
_chemical_formula_moiety 'C24 H21 N O3 S'
_chemical_formula_sum 'C24 H21 N O3 S'
_chemical_formula_weight 403.49
_space_group_IT_number 14
_symmetry_cell_setting monoclinic
_symmetry_Int_Tables_number 14
_symmetry_space_group_name_Hall '-P 2ybc'
_symmetry_space_group_name_H-M 'P 1 21/c 1'
_atom_sites_solution_hydrogens geom
_atom_sites_solution_primary direct
_atom_sites_solution_secondary difmap
_cell_angle_alpha 90.0000
_cell_angle_beta 100.435(7)
_cell_angle_gamma 90.0000
_cell_formula_units_Z 4
_cell_length_a 21.215(7)
_cell_length_b 5.6844(12)
_cell_length_c 17.143(6)
_cell_measurement_reflns_used 5694
_cell_measurement_temperature 93
_cell_measurement_theta_max 25.35
_cell_measurement_theta_min 2.82
_cell_volume 2033.2(11)
_computing_cell_refinement 'CrystalClear-SM Expert 2.0 rc13'
_computing_data_collection 'CrystalClear-SM Expert 2.0 rc13 (Rigaku, 2009)'
_computing_data_reduction 'CrystalClear-SM Expert 2.0 rc13'
_computing_molecular_graphics 'CrystalStructure 4.0'
_computing_publication_material 'CrystalStructure 4.0 (Rigaku, 2010)'
_computing_structure_refinement 'SHELXL97 (Sheldrick, 2008)'
_computing_structure_solution 'SIR2004 (Burla, et al., 2005)'
_diffrn_ambient_temperature 93
_diffrn_detector_area_resol_mean 14.629
_diffrn_measured_fraction_theta_full 0.993
_diffrn_measured_fraction_theta_max 0.992
_diffrn_measurement_device_type 'Rigaku Mercury70'
_diffrn_measurement_method \w
_diffrn_radiation_type 'Mo K\a'
_diffrn_radiation_wavelength 0.71075
_diffrn_reflns_av_R_equivalents 0.0517
_diffrn_reflns_limit_h_max 25
_diffrn_reflns_limit_h_min -21
_diffrn_reflns_limit_k_max 6
_diffrn_reflns_limit_k_min -6
_diffrn_reflns_limit_l_max 14
_diffrn_reflns_limit_l_min -20
_diffrn_reflns_number 12388
_diffrn_reflns_theta_full 25.00
_diffrn_reflns_theta_max 25.35
_diffrn_standards_number 0
_exptl_absorpt_coefficient_mu 0.184
_exptl_absorpt_correction_T_max 0.994
_exptl_absorpt_correction_T_min 0.839
_exptl_absorpt_correction_type multi-scan
_exptl_absorpt_process_details 'REQAB (Rigaku, 1998)'
_exptl_crystal_colour colorless
_exptl_crystal_density_diffrn 1.318
_exptl_crystal_density_method 'not measured'
_exptl_crystal_description prism
_exptl_crystal_F_000 848.00
_exptl_crystal_size_max 0.200
_exptl_crystal_size_mid 0.200
_exptl_crystal_size_min 0.030
_refine_diff_density_max 1.800
_refine_diff_density_min -1.010
_refine_ls_extinction_method none
_refine_ls_goodness_of_fit_ref 1.068
_refine_ls_hydrogen_treatment constr
_refine_ls_number_parameters 250
_refine_ls_number_reflns 3689
_refine_ls_number_restraints 30
_refine_ls_R_factor_gt 0.1266
_refine_ls_shift/su_max 0.000
_refine_ls_structure_factor_coef Fsqd
_refine_ls_weighting_details 'w = 1/[\s^2^(Fo^2^)+(0.1925P)^2^+9.7413P] where P=(Fo^2^+2Fc^2^)/3'
_refine_ls_weighting_scheme calc
_refine_ls_wR_factor_ref 0.3672
_reflns_number_gt 2715
_reflns_number_total 3689
_reflns_threshold_expression F^2^>2.0\s(F^2^)
_cod_data_source_file jo402591v_si_005.cif
_cod_data_source_block 74
_cod_original_cell_volume 2033.2(10)
_cod_database_code 4028989

loop_
_symmetry_equiv_pos_site_id
_symmetry_equiv_pos_as_xyz
1 +X,+Y,+Z
2 -X,1/2+Y,1/2-Z
3 -X,-Y,-Z
4 +X,1/2-Y,1/2+Z

loop_
_atom_site_label
_atom_site_type_symbol
_atom_site_fract_x
_atom_site_fract_y
_atom_site_fract_z
_atom_site_U_iso_or_equiv
_atom_site_adp_type
_atom_site_occupancy
_atom_site_symmetry_multiplicity
_atom_site_calc_flag
_atom_site_refinement_flags
S1 S 0.86645(7) 0.6431(3) 0.88341(8) 0.0300(5) Uani 1.0 4 d .
O2 O 0.7320(2) 0.8126(8) 0.7738(3) 0.0400(11) Uani 1.0 4 d .
O3 O 0.86525(19) 0.8934(8) 0.8903(3) 0.0364(11) Uani 1.0 4 d .
O4 O 0.89951(19) 0.5012(8) 0.9464(3) 0.0387(11) Uani 1.0 4 d .
N1 N 0.7898(3) 0.5574(8) 0.8702(3) 0.0297(12) Uani 1.0 4 d .
C2 C 0.7384(3) 0.6381(11) 0.8139(4) 0.0334(14) Uani 1.0 4 d .
C3 C 0.6983(3) 0.4221(13) 0.8246(5) 0.0443(17) Uani 1.0 4 d .
C4 C 0.7599(3) 0.3238(11) 0.8817(4) 0.0385(16) Uani 1.0 4 d .
C5 C 0.8920(3) 0.5710(10) 0.7947(4) 0.0300(13) Uani 1.0 4 d .
C6 C 0.8822(3) 0.7335(10) 0.7324(4) 0.0308(14) Uani 1.0 4 d .
C7 C 0.9025(3) 0.6782(11) 0.6625(4) 0.0313(13) Uani 1.0 4 d .
C8 C 0.9324(3) 0.4651(11) 0.6533(4) 0.0305(13) Uani 1.0 4 d .
C9 C 0.9417(3) 0.3077(11) 0.7160(4) 0.0332(14) Uani 1.0 4 d .
C10 C 0.9215(3) 0.3562(10) 0.7869(4) 0.0303(13) Uani 1.0 4 d .
C11 C 0.9548(4) 0.4096(14) 0.5770(4) 0.0447(17) Uani 1.0 4 d .
C12 C 0.6395(3) 0.4762(14) 0.8598(5) 0.0470(18) Uani 1.0 4 d .
C13 C 0.5811(4) 0.4184(14) 0.8277(5) 0.0497(18) Uani 1.0 4 d .
C14 C 0.5228(4) 0.4863(14) 0.8567(5) 0.0475(18) Uani 1.0 4 d .
C15 C 0.5192(4) 0.6764(16) 0.9060(7) 0.074(3) Uani 1.0 4 d .
C16 C 0.4625(5) 0.728(2) 0.9303(9) 0.099(4) Uani 1.0 4 d .
C17 C 0.4084(4) 0.593(2) 0.9076(7) 0.079(3) Uani 1.0 4 d .
C18 C 0.4105(5) 0.419(3) 0.8567(6) 0.093(4) Uani 1.0 4 d .
C19 C 0.4671(5) 0.3582(18) 0.8325(6) 0.071(3) Uani 1.0 4 d .
C20 C 0.7531(3) 0.2620(10) 0.9634(3) 0.0483(19) Uani 1.0 4 d .
C21 C 0.7758(3) 0.3961(9) 1.0304(4) 0.065(3) Uani 1.0 4 d .
C22 C 0.7689(4) 0.3153(14) 1.1050(3) 0.091(4) Uani 1.0 4 d .
C23 C 0.7393(5) 0.1004(15) 1.1125(4) 0.112(4) Uani 1.0 4 d .
C24 C 0.7166(5) -0.0337(12) 1.0455(6) 0.168(7) Uani 1.0 4 d .
C25 C 0.7235(4) 0.0471(11) 0.9710(5) 0.126(5) Uani 1.0 4 d .
H3 H 0.6875 0.3280 0.7747 0.0532 Uiso 1.0 4 calc R
H4 H 0.7806 0.1939 0.8560 0.0462 Uiso 1.0 4 calc R
H6 H 0.8618 0.8798 0.7381 0.0370 Uiso 1.0 4 calc R
H7 H 0.8958 0.7877 0.6200 0.0376 Uiso 1.0 4 calc R
H9 H 0.9624 0.1623 0.7103 0.0399 Uiso 1.0 4 calc R
H10 H 0.9278 0.2453 0.8291 0.0363 Uiso 1.0 4 calc R
H11A H 0.9864 0.5272 0.5676 0.0537 Uiso 1.0 4 calc R
H11B H 0.9182 0.4124 0.5330 0.0537 Uiso 1.0 4 calc R
H11C H 0.9745 0.2531 0.5806 0.0537 Uiso 1.0 4 calc R
H12 H 0.6456 0.5582 0.9089 0.0563 Uiso 1.0 4 calc R
H13 H 0.5758 0.3238 0.7812 0.0596 Uiso 1.0 4 calc R
H15 H 0.5559 0.7716 0.9229 0.0886 Uiso 1.0 4 calc R
H16 H 0.4606 0.8598 0.9637 0.1185 Uiso 1.0 4 calc R
H17 H 0.3705 0.6235 0.9280 0.0942 Uiso 1.0 4 calc R
H18 H 0.3724 0.3349 0.8364 0.1120 Uiso 1.0 4 calc R
H19 H 0.4678 0.2262 0.7987 0.0854 Uiso 1.0 4 calc R
H21 H 0.7960 0.5430 1.0253 0.0779 Uiso 1.0 4 calc R
H22 H 0.7844 0.4069 1.1508 0.1088 Uiso 1.0 4 calc R
H23 H 0.7346 0.0451 1.1634 0.1345 Uiso 1.0 4 calc R
H24 H 0.6964 -0.1806 1.0506 0.2017 Uiso 1.0 4 calc R
H25 H 0.7080 -0.0445 0.9252 0.1517 Uiso 1.0 4 calc R

loop_
_atom_site_aniso_label
_atom_site_aniso_U_11
_atom_site_aniso_U_22
_atom_site_aniso_U_33
_atom_site_aniso_U_12
_atom_site_aniso_U_13
_atom_site_aniso_U_23
S1 0.0269(9) 0.0332(9) 0.0313(9) 0.0012(6) 0.0091(6) 0.0036(6)
O2 0.039(3) 0.046(3) 0.035(3) 0.005(2) 0.005(2) 0.005(2)
O3 0.038(3) 0.033(3) 0.040(3) -0.0010(18) 0.008(2) -0.0052(19)
O4 0.030(3) 0.052(3) 0.034(3) 0.0080(19) 0.0067(18) 0.013(2)
N1 0.030(3) 0.028(3) 0.033(3) 0.000(2) 0.012(2) 0.006(2)
C2 0.030(3) 0.041(4) 0.031(4) 0.003(3) 0.011(3) -0.008(3)
C3 0.035(4) 0.047(4) 0.051(4) -0.010(3) 0.009(3) -0.011(4)
C4 0.036(4) 0.031(3) 0.054(5) -0.002(3) 0.022(3) -0.005(3)
C5 0.024(3) 0.030(3) 0.038(4) -0.002(3) 0.010(3) 0.002(3)
C6 0.029(3) 0.027(3) 0.038(4) 0.001(3) 0.011(3) 0.005(3)
C7 0.032(3) 0.036(4) 0.026(3) -0.001(3) 0.007(3) 0.004(3)
C8 0.027(3) 0.035(4) 0.030(4) -0.008(3) 0.006(3) -0.003(3)
C9 0.023(3) 0.030(3) 0.047(4) 0.000(3) 0.009(3) -0.004(3)
C10 0.026(3) 0.027(3) 0.039(4) -0.001(3) 0.009(3) 0.003(3)
C11 0.040(4) 0.057(5) 0.039(4) -0.007(4) 0.013(3) -0.012(4)
C12 0.037(4) 0.061(5) 0.045(4) -0.013(4) 0.014(3) -0.004(4)
C13 0.046(4) 0.060(5) 0.043(4) -0.007(4) 0.008(4) 0.002(4)
C14 0.037(4) 0.067(5) 0.040(4) 0.008(4) 0.009(3) 0.010(4)
C15 0.037(5) 0.068(6) 0.120(9) -0.006(4) 0.024(5) -0.034(6)
C16 0.050(6) 0.081(7) 0.174(13) -0.000(5) 0.044(7) -0.040(8)
C17 0.032(5) 0.120(9) 0.083(7) 0.016(5) 0.007(5) 0.008(7)
C18 0.040(5) 0.182(13) 0.056(6) -0.038(7) 0.003(4) -0.005(7)
C19 0.064(6) 0.094(7) 0.054(5) -0.021(5) 0.007(5) -0.025(5)
C20 0.053(5) 0.030(4) 0.073(5) 0.016(3) 0.044(4) 0.014(4)
C21 0.064(3) 0.067(3) 0.064(3) -0.0019(10) 0.0121(11) 0.0013(10)
C22 0.090(4) 0.092(4) 0.090(4) -0.0002(11) 0.0165(12) 0.0004(11)
C23 0.112(5) 0.112(5) 0.112(5) 0.0010(11) 0.0207(13) 0.0017(11)
C24 0.169(7) 0.168(7) 0.168(7) 0.0002(11) 0.0314(16) 0.0003(11)
C25 0.127(5) 0.126(5) 0.126(5) -0.0004(11) 0.0245(14) -0.0001(11)

loop_
_atom_type_symbol
_atom_type_description
_atom_type_scat_dispersion_real
_atom_type_scat_dispersion_imag
_atom_type_scat_source
C C 0.0033 0.0016
;
International Tables for Crystallography
(1992, Vol. C, Tables 4.2.6.8 and 6.1.1.4)
;
H H 0.0000 0.0000
;
International Tables for Crystallography
(1992, Vol. C, Table 6.1.1.4)
;
N N 0.0061 0.0033
;
International Tables for Crystallography
(1992, Vol. C, Tables 4.2.6.8 and 6.1.1.4)
;
O O 0.0106 0.0060
;
International Tables for Crystallography
(1992, Vol. C, Tables 4.2.6.8 and 6.1.1.4)
;
S S 0.1246 0.1234
;
International Tables for Crystallography
(1992, Vol. C, Tables 4.2.6.8 and 6.1.1.4)
;

loop_
_geom_angle_atom_site_label_1
_geom_angle_atom_site_label_2
_geom_angle_atom_site_label_3
_geom_angle
_geom_angle_publ_flag
O3 S1 O4 120.9(3) yes
O3 S1 N1 105.6(3) yes
O3 S1 C5 108.5(3) yes
O4 S1 N1 105.7(3) yes
O4 S1 C5 109.8(3) yes
N1 S1 C5 105.1(3) yes
S1 N1 C2 128.0(5) yes
S1 N1 C4 131.6(4) yes
C2 N1 C4 94.9(5) yes
O2 C2 N1 131.3(6) yes
O2 C2 C3 136.6(6) yes
N1 C2 C3 92.0(5) yes
C2 C3 C4 86.7(5) yes
C2 C3 C12 113.8(6) yes
C4 C3 C12 118.2(6) yes
N1 C4 C3 85.9(5) yes
N1 C4 C20 116.8(5) yes
C3 C4 C20 117.2(6) yes
S1 C5 C6 118.8(5) yes
S1 C5 C10 120.3(5) yes
C6 C5 C10 121.0(6) yes
C5 C6 C7 119.0(6) yes
C6 C7 C8 121.2(6) yes
C7 C8 C9 118.6(6) yes
C7 C8 C11 120.3(6) yes
C9 C8 C11 121.1(6) yes
C8 C9 C10 121.9(6) yes
C5 C10 C9 118.3(6) yes
C3 C12 C13 124.7(7) yes
C12 C13 C14 125.9(7) yes
C13 C14 C15 123.8(7) yes
C13 C14 C19 119.1(8) yes
C15 C14 C19 117.1(8) yes
C14 C15 C16 120.0(9) yes
C15 C16 C17 121.8(11) yes
C16 C17 C18 118.5(10) yes
C17 C18 C19 121.3(10) yes
C14 C19 C18 121.2(10) yes
C4 C20 C21 125.1(6) yes
C4 C20 C25 114.9(5) yes
C21 C20 C25 120.0(6) yes
C20 C21 C22 120.0(6) yes
C21 C22 C23 120.0(6) yes
C22 C23 C24 120.0(7) yes
C23 C24 C25 120.0(7) yes
C20 C25 C24 120.0(6) yes
C2 C3 H3 111.959 no
C4 C3 H3 111.959 no
C12 C3 H3 111.964 no
N1 C4 H4 111.549 no
C3 C4 H4 111.543 no
C20 C4 H4 111.540 no
C5 C6 H6 120.487 no
C7 C6 H6 120.484 no
C6 C7 H7 119.404 no
C8 C7 H7 119.416 no
C8 C9 H9 119.024 no
C10 C9 H9 119.038 no
C5 C10 H10 120.839 no
C9 C10 H10 120.846 no
C8 C11 H11A 109.475 no
C8 C11 H11B 109.470 no
C8 C11 H11C 109.466 no
H11A C11 H11B 109.468 no
H11A C11 H11C 109.475 no
H11B C11 H11C 109.473 no
C3 C12 H12 117.645 no
C13 C12 H12 117.620 no
C12 C13 H13 117.049 no
C14 C13 H13 117.048 no
C14 C15 H15 119.987 no
C16 C15 H15 120.009 no
C15 C16 H16 119.106 no
C17 C16 H16 119.131 no
C16 C17 H17 120.771 no
C18 C17 H17 120.769 no
C17 C18 H18 119.363 no
C19 C18 H18 119.361 no
C14 C19 H19 119.415 no
C18 C19 H19 119.412 no
C20 C21 H21 120.000 no
C22 C21 H21 119.999 no
C21 C22 H22 119.999 no
C23 C22 H22 120.002 no
C22 C23 H23 120.000 no
C24 C23 H23 120.004 no
C23 C24 H24 119.997 no
C25 C24 H24 119.999 no
C20 C25 H25 119.989 no
C24 C25 H25 120.005 no

loop_
_geom_bond_atom_site_label_1
_geom_bond_atom_site_label_2
_geom_bond_distance
_geom_bond_publ_flag
S1 O3 1.429(5) yes
S1 O4 1.427(5) yes
S1 N1 1.673(5) yes
S1 C5 1.753(7) yes
O2 C2 1.201(8) yes
N1 C2 1.397(7) yes
N1 C4 1.500(8) yes
C2 C3 1.524(10) yes
C3 C4 1.586(9) yes
C3 C12 1.511(11) yes
C4 C20 1.478(9) yes
C5 C6 1.398(9) yes
C5 C10 1.390(8) yes
C6 C7 1.381(9) yes
C7 C8 1.390(9) yes
C8 C9 1.385(9) yes
C8 C11 1.504(10) yes
C9 C10 1.387(10) yes
C12 C13 1.305(10) yes
C13 C14 1.466(11) yes
C14 C15 1.382(13) yes
C14 C19 1.386(12) yes
C15 C16 1.374(15) yes
C16 C17 1.376(14) yes
C17 C18 1.323(18) yes
C18 C19 1.383(15) yes
C20 C21 1.390(8) yes
C20 C25 1.390(9) yes
C21 C22 1.390(9) yes
C22 C23 1.390(12) yes
C23 C24 1.390(11) yes
C24 C25 1.390(12) yes
C3 H3 1.000 no
C4 H4 1.000 no
C6 H6 0.950 no
C7 H7 0.950 no
C9 H9 0.950 no
C10 H10 0.950 no
C11 H11A 0.980 no
C11 H11B 0.980 no
C11 H11C 0.980 no
C12 H12 0.950 no
C13 H13 0.950 no
C15 H15 0.950 no
C16 H16 0.950 no
C17 H17 0.950 no
C18 H18 0.950 no
C19 H19 0.950 no
C21 H21 0.950 no
C22 H22 0.950 no
C23 H23 0.950 no
C24 H24 0.950 no
C25 H25 0.950 no

loop_
_geom_contact_atom_site_label_1
_geom_contact_atom_site_label_2
_geom_contact_distance
_geom_contact_publ_flag
_geom_contact_site_symmetry_2
S1 O2 3.264(5) no .
O2 O3 3.185(6) no .
O2 C4 3.331(8) no .
O2 C6 3.415(8) no .
O2 C12 3.276(9) no .
O3 C2 3.128(7) no .
O3 C6 2.938(8) no .
O4 C4 3.136(8) no .
O4 C10 2.974(8) no .
O4 C20 3.452(8) no .
O4 C21 3.269(9) no .
N1 C6 3.479(9) no .
N1 C10 3.551(8) no .
N1 C12 3.194(9) no .
N1 C21 2.961(9) no .
C2 C5 3.355(9) no .
C2 C20 3.309(9) no .
C3 C25 3.262(10) no .
C5 C8 2.779(9) no .
C6 C9 2.767(9) no .
C7 C10 2.783(9) no .
C12 C15 3.029(12) no .
C12 C20 2.981(9) no .
C12 C25 3.395(10) no .
C14 C17 2.789(12) no .
C15 C18 2.731(14) no .
C16 C19 2.700(17) no .
C20 C23 2.780(9) no .
C21 C24 2.780(10) no .
C22 C25 2.780(9) no .
O2 C4 3.438(8) no 1_565
O2 C18 3.473(10) no 2_656
O3 C4 3.299(8) no 1_565
O3 C10 3.501(8) no 1_565
O3 C11 3.592(8) no 4_565
O3 C20 3.564(8) no 1_565
O4 C11 3.300(9) no 4_555
C4 O2 3.438(8) no 1_545
C4 O3 3.299(8) no 1_545
C6 C9 3.529(9) no 1_565
C9 C6 3.529(9) no 1_545
C10 O3 3.501(8) no 1_545
C11 O3 3.592(8) no 4_564
C11 O4 3.300(9) no 4_554
C15 C16 3.593(17) no 3_667
C16 C15 3.593(17) no 3_667
C17 C23 3.549(13) no 3_667
C18 O2 3.473(10) no 2_646
C20 O3 3.564(8) no 1_545
C21 C24 3.502(9) no 1_565
C23 C17 3.549(13) no 3_667
C24 C21 3.502(9) no 1_545
S1 H4 3.1225 no .
S1 H6 2.8166 no .
S1 H10 2.8478 no .
S1 H21 3.1290 no .
O2 H3 2.9128 no .
O2 H6 2.9513 no .
O2 H12 3.5151 no .
O3 H6 2.5978 no .
O3 H21 3.5654 no .
O4 H4 3.2257 no .
O4 H10 2.6384 no .
O4 H21 2.7894 no .
N1 H3 2.7936 no .
N1 H6 3.4750 no .
N1 H12 3.2445 no .
N1 H21 2.6387 no .
C2 H4 2.7318 no .
C2 H6 3.4148 no .
C2 H12 2.8096 no .
C3 H13 2.6302 no .
C3 H25 3.1503 no .
C4 H12 2.8774 no .
C4 H21 2.7422 no .
C4 H25 2.5399 no .
C5 H4 3.4919 no .
C5 H7 3.2530 no .
C5 H9 3.2414 no .
C6 H10 3.2861 no .
C7 H9 3.2420 no .
C7 H11A 2.7581 no .
C7 H11B 2.7548 no .
C7 H11C 3.3050 no .
C8 H6 3.2712 no .
C8 H10 3.2799 no .
C9 H7 3.2436 no .
C9 H11A 3.1314 no .
C9 H11B 3.1425 no .
C9 H11C 2.5601 no .
C10 H4 3.5335 no .
C10 H6 3.2828 no .
C11 H7 2.6578 no .
C11 H9 2.6629 no .
C12 H4 3.4056 no .
C12 H15 2.7999 no .
C12 H25 3.3964 no .
C13 H3 2.6335 no .
C13 H15 2.7022 no .
C13 H19 2.6053 no .
C14 H12 2.6299 no .
C14 H16 3.2397 no .
C14 H18 3.2613 no .
C15 H12 2.7576 no .
C15 H13 3.3109 no .
C15 H17 3.2577 no .
C15 H19 3.2239 no .
C16 H18 3.1804 no .
C17 H15 3.2543 no .
C17 H19 3.2040 no .
C18 H16 3.1719 no .
C19 H13 2.6202 no .
C19 H15 3.2278 no .
C19 H17 3.2201 no .
C20 H3 3.3038 no .
C20 H12 2.8517 no .
C20 H22 3.2651 no .
C20 H24 3.2650 no .
C21 H4 3.2217 no .
C21 H12 3.2761 no .
C21 H23 3.2650 no .
C21 H25 3.2651 no .
C22 H24 3.2651 no .
C23 H21 3.2651 no .
C23 H25 3.2651 no .
C24 H22 3.2650 no .
C25 H4 2.6281 no .
C25 H12 3.4154 no .
C25 H21 3.2651 no .
C25 H23 3.2649 no .
H3 H4 2.3289 no .
H3 H12 2.9219 no .
H3 H13 2.3939 no .
H3 H25 3.3050 no .
H4 H10 3.2520 no .
H4 H21 3.4813 no .
H4 H25 2.5046 no .
H6 H7 2.3295 no .
H7 H11A 2.7053 no .
H7 H11B 2.6933 no .
H7 H11C 3.5896 no .
H9 H10 2.3351 no .
H9 H11A 3.3159 no .
H9 H11B 3.3321 no .
H9 H11C 2.3407 no .
H12 H13 2.7536 no .
H12 H15 2.3070 no .
H12 H21 3.4443 no .
H13 H15 3.5960 no .
H13 H19 2.4291 no .
H15 H16 2.3111 no .
H16 H17 2.3251 no .
H17 H18 2.2768 no .
H18 H19 2.3164 no .
H21 H22 2.3400 no .
H22 H23 2.3400 no .
H23 H24 2.3400 no .
H24 H25 2.3400 no .
S1 H11C 3.3769 no 2_756
O2 H3 3.0790 no 1_565
O2 H4 2.6874 no 1_565
O2 H18 2.6413 no 2_656
O2 H22 3.0122 no 4_564
O2 H23 2.7844 no 4_554
O2 H25 2.8528 no 1_565
O3 H4 2.4715 no 1_565
O3 H10 2.7144 no 1_565
O3 H11A 3.1908 no 2_756
O3 H11B 2.7330 no 4_565
O3 H11C 3.4393 no 2_756
O3 H25 3.5124 no 1_565
O4 H7 3.2219 no 4_565
O4 H11B 2.7707 no 4_555
O4 H11C 3.1399 no 2_756
O4 H11C 2.9303 no 4_555
N1 H23 3.5747 no 4_554
N1 H25 3.1002 no 1_565
C2 H4 3.3271 no 1_565
C2 H18 3.3502 no 2_656
C2 H23 2.7695 no 4_554
C2 H25 2.7852 no 1_565
C3 H23 3.0057 no 4_554
C3 H25 3.4754 no 1_565
C5 H9 3.1479 no 2_756
C5 H11C 3.3867 no 2_756
C6 H9 3.0365 no 1_565
C6 H9 3.2900 no 2_756
C6 H10 3.4007 no 1_565
C6 H22 3.0638 no 4_564
C6 H23 3.5160 no 4_554
C7 H9 3.0798 no 1_565
C7 H9 3.2734 no 2_756
C7 H10 3.5989 no 2_756
C7 H21 3.3500 no 4_564
C7 H22 3.4190 no 4_564
C8 H9 3.1330 no 2_756
C8 H10 3.3326 no 2_756
C9 H6 3.0270 no 1_545
C9 H7 3.4368 no 1_545
C9 H9 2.9780 no 2_756
C9 H22 3.5374 no 4_554
C10 H6 3.0418 no 1_545
C10 H9 3.0080 no 2_756
C10 H11A 3.4311 no 2_746
C11 H10 3.3149 no 2_756
C11 H11A 2.9909 no 3_766
C12 H19 3.5132 no 2_656
C12 H25 3.1930 no 1_565
C13 H19 2.8306 no 2_656
C14 H13 3.4432 no 2_656
C14 H19 3.0316 no 2_656
C15 H13 3.5661 no 2_656
C15 H16 3.4319 no 3_677
C15 H19 3.5802 no 2_656
C16 H16 3.2230 no 3_677
C17 H13 3.5656 no 2_656
C17 H15 3.5362 no 3_667
C17 H24 3.3948 no 3_657
C18 H13 3.3492 no 2_656
C18 H24 3.2881 no 3_657
C19 H13 3.3155 no 2_656
C19 H19 3.5316 no 2_656
C20 H17 3.5391 no 3_667
C21 H7 3.2643 no 4_565
C21 H11B 3.4862 no 4_555
C21 H17 3.3094 no 3_667
C21 H24 2.9930 no 1_565
C22 H6 3.2363 no 4_565
C22 H7 3.4866 no 4_565
C22 H17 2.9298 no 3_667
C22 H24 3.3058 no 1_565
C23 H3 3.1952 no 4_555
C23 H17 2.7908 no 3_667
C24 H12 3.4434 no 1_545
C24 H17 3.0599 no 3_667
C24 H18 3.4616 no 3_657
C24 H21 2.9930 no 1_545
C25 H12 3.3089 no 1_545
C25 H17 3.4250 no 3_667
C25 H21 3.3058 no 1_545
H3 O2 3.0790 no 1_545
H3 C23 3.1952 no 4_554
H3 H18 3.4961 no 2_646
H3 H18 3.5594 no 2_656
H3 H22 3.4788 no 4_554
H3 H23 2.4178 no 4_554
H4 O2 2.6874 no 1_545
H4 O3 2.4715 no 1_545
H4 C2 3.3271 no 1_545
H4 H6 3.3926 no 1_545
H4 H22 3.5813 no 4_554
H4 H23 3.5903 no 4_554
H6 C9 3.0270 no 1_565
H6 C10 3.0418 no 1_565
H6 C22 3.2363 no 4_564
H6 H4 3.3926 no 1_565
H6 H9 2.7806 no 1_565
H6 H10 2.8131 no 1_565
H6 H22 2.3495 no 4_564
H7 O4 3.2219 no 4_564
H7 C9 3.4368 no 1_565
H7 C21 3.2643 no 4_564
H7 C22 3.4866 no 4_564
H7 H9 2.8520 no 1_565
H7 H11C 3.2628 no 1_565
H7 H21 2.6077 no 4_564
H7 H22 3.0540 no 4_564
H9 C5 3.1479 no 2_746
H9 C6 3.0365 no 1_545
H9 C6 3.2900 no 2_746
H9 C7 3.0798 no 1_545
H9 C7 3.2734 no 2_746
H9 C8 3.1330 no 2_746
H9 C9 2.9780 no 2_746
H9 C10 3.0080 no 2_746
H9 H6 2.7806 no 1_545
H9 H7 2.8520 no 1_545
H9 H9 3.4187 no 2_746
H9 H9 3.4187 no 2_756
H9 H10 3.4741 no 2_746
H10 O3 2.7144 no 1_545
H10 C6 3.4007 no 1_545
H10 C7 3.5989 no 2_746
H10 C8 3.3326 no 2_746
H10 C11 3.3149 no 2_746
H10 H6 2.8131 no 1_545
H10 H9 3.4741 no 2_756
H10 H11A 2.6125 no 2_746
H11A O3 3.1908 no 2_746
H11A C10 3.4311 no 2_756
H11A C11 2.9909 no 3_766
H11A H10 2.6125 no 2_756
H11A H11A 2.5063 no 3_766
H11A H11B 2.9080 no 3_766
H11A H11C 3.0768 no 3_766
H11B O3 2.7330 no 4_564
H11B O4 2.7707 no 4_554
H11B C21 3.4862 no 4_554
H11B H11A 2.9080 no 3_766
H11C S1 3.3769 no 2_746
H11C O3 3.4393 no 2_746
H11C O4 3.1399 no 2_746
H11C O4 2.9303 no 4_554
H11C C5 3.3867 no 2_746
H11C H7 3.2628 no 1_545
H11C H11A 3.0768 no 3_766
H12 C24 3.4434 no 1_565
H12 C25 3.3089 no 1_565
H12 H17 3.0576 no 3_667
H12 H24 2.8849 no 1_565
H12 H25 2.6064 no 1_565
H13 C14 3.4432 no 2_646
H13 C15 3.5661 no 2_646
H13 C17 3.5656 no 2_646
H13 C18 3.3492 no 2_646
H13 C19 3.3155 no 2_646
H13 H19 2.7393 no 2_656
H15 C17 3.5362 no 3_667
H15 H16 2.9207 no 3_677
H15 H17 3.5451 no 3_667
H15 H24 3.3747 no 1_565
H15 H25 3.3852 no 1_565
H16 C15 3.4319 no 3_677
H16 C16 3.2230 no 3_677
H16 H15 2.9207 no 3_677
H16 H16 2.4762 no 3_677
H16 H19 3.5388 no 1_565
H17 C20 3.5391 no 3_667
H17 C21 3.3094 no 3_667
H17 C22 2.9298 no 3_667
H17 C23 2.7908 no 3_667
H17 C24 3.0599 no 3_667
H17 C25 3.4250 no 3_667
H17 H12 3.0576 no 3_667
H17 H15 3.5451 no 3_667
H17 H22 3.3243 no 3_667
H17 H23 3.1167 no 3_667
H17 H24 2.9455 no 3_657
H17 H24 3.5162 no 3_667
H18 O2 2.6413 no 2_646
H18 C2 3.3502 no 2_646
H18 C24 3.4616 no 3_657
H18 H3 3.5594 no 2_646
H18 H3 3.4961 no 2_656
H18 H23 3.1346 no 3_657
H18 H24 2.7703 no 3_657
H19 C12 3.5132 no 2_646
H19 C13 2.8306 no 2_646
H19 C14 3.0316 no 2_646
H19 C15 3.5802 no 2_646
H19 C19 3.5316 no 2_646
H19 H13 2.7393 no 2_646
H19 H16 3.5388 no 1_545
H21 C7 3.3500 no 4_565
H21 C24 2.9930 no 1_565
H21 C25 3.3058 no 1_565
H21 H7 2.6077 no 4_565
H21 H24 2.7306 no 1_565
H21 H25 3.2821 no 1_565
H22 O2 3.0122 no 4_565
H22 C6 3.0638 no 4_565
H22 C7 3.4190 no 4_565
H22 C9 3.5374 no 4_555
H22 H3 3.4788 no 4_555
H22 H4 3.5813 no 4_555
H22 H6 2.3495 no 4_565
H22 H7 3.0540 no 4_565
H22 H17 3.3243 no 3_667
H22 H24 3.2821 no 1_565
H23 O2 2.7844 no 4_555
H23 N1 3.5747 no 4_555
H23 C2 2.7695 no 4_555
H23 C3 3.0057 no 4_555
H23 C6 3.5160 no 4_555
H23 H3 2.4178 no 4_555
H23 H4 3.5903 no 4_555
H23 H17 3.1167 no 3_667
H23 H18 3.1346 no 3_657
H24 C17 3.3948 no 3_657
H24 C18 3.2881 no 3_657
H24 C21 2.9930 no 1_545
H24 C22 3.3058 no 1_545
H24 H12 2.8849 no 1_545
H24 H15 3.3747 no 1_545
H24 H17 2.9455 no 3_657
H24 H17 3.5162 no 3_667
H24 H18 2.7703 no 3_657
H24 H21 2.7306 no 1_545
H24 H22 3.2821 no 1_545
H25 O2 2.8528 no 1_545
H25 O3 3.5124 no 1_545
H25 N1 3.1002 no 1_545
H25 C2 2.7852 no 1_545
H25 C3 3.4754 no 1_545
H25 C12 3.1930 no 1_545
H25 H12 2.6064 no 1_545
H25 H15 3.3852 no 1_545
H25 H21 3.2821 no 1_545

loop_
_geom_torsion_atom_site_label_1
_geom_torsion_atom_site_label_2
_geom_torsion_atom_site_label_3
_geom_torsion_atom_site_label_4
_geom_torsion
_geom_torsion_publ_flag
O3 S1 N1 C2 52.8(5) no
O3 S1 N1 C4 -160.3(4) no
O3 S1 C5 C6 -25.6(5) no
O3 S1 C5 C10 154.3(4) no
O4 S1 N1 C2 -178.0(4) no
O4 S1 N1 C4 -31.0(5) no
O4 S1 C5 C6 -159.7(4) no
O4 S1 C5 C10 20.2(5) no
N1 S1 C5 C6 87.1(4) no
N1 S1 C5 C10 -93.0(4) no
C5 S1 N1 C2 -61.9(5) no
C5 S1 N1 C4 85.1(5) no
S1 N1 C2 O2 -17.7(10) no
S1 N1 C2 C3 161.5(4) no
S1 N1 C4 C3 -159.9(5) no
S1 N1 C4 C20 81.6(7) no
C2 N1 C4 C3 -5.5(5) no
C2 N1 C4 C20 -124.0(5) no
C4 N1 C2 O2 -173.5(7) no
C4 N1 C2 C3 5.7(5) no
O2 C2 C3 C4 173.8(8) no
O2 C2 C3 C12 -66.8(11) no
N1 C2 C3 C4 -5.4(5) no
N1 C2 C3 C12 114.1(5) no
C2 C3 C4 N1 5.0(5) no
C2 C3 C4 C20 123.1(5) no
C2 C3 C12 C13 125.0(7) no
C4 C3 C12 C13 -135.5(7) no
C12 C3 C4 N1 -110.3(6) no
C12 C3 C4 C20 7.8(8) no
N1 C4 C20 C21 -4.3(9) no
N1 C4 C20 C25 178.3(5) no
C3 C4 C20 C21 -104.1(7) no
C3 C4 C20 C25 78.5(7) no
S1 C5 C6 C7 179.7(4) no
S1 C5 C10 C9 -179.2(4) no
C6 C5 C10 C9 0.7(8) no
C10 C5 C6 C7 -0.2(8) no
C5 C6 C7 C8 -0.1(8) no
C6 C7 C8 C9 -0.0(8) no
C6 C7 C8 C11 -179.3(5) no
C7 C8 C9 C10 0.5(8) no
C11 C8 C9 C10 179.8(5) no
C8 C9 C10 C5 -0.8(8) no
C3 C12 C13 C14 -174.3(6) no
C12 C13 C14 C15 21.2(12) no
C12 C13 C14 C19 -160.5(7) no
C13 C14 C15 C16 179.9(7) no
C13 C14 C19 C18 -178.3(7) no
C15 C14 C19 C18 0.1(12) no
C19 C14 C15 C16 1.6(13) no
C14 C15 C16 C17 0.6(17) no
C15 C16 C17 C18 -4.6(18) no
C16 C17 C18 C19 6.3(17) no
C17 C18 C19 C14 -4.2(17) no
C4 C20 C21 C22 -177.3(5) no
C4 C20 C25 C24 177.6(6) no
C21 C20 C25 C24 0.0(10) no
C25 C20 C21 C22 -0.0(9) no
C20 C21 C22 C23 -0.0(10) no
C21 C22 C23 C24 0.0(12) no
C22 C23 C24 C25 -0.0(13) no
C23 C24 C25 C20 -0.0(12) no
